data_7221838
loop_
_publ_author_name
'Chattopadhyay, Pabitra'
'Pal, Siddhartha'
'Sen, Buddhadeb'
'Mukherjee, Manjira'
'Patra, Mousumi'
'Lahiri, Susmita'

_publ_section_title
;
 Selective and sensitive turn-on chemosensor for Al(III) ion applicable in
 living organism: nanomolar detection in aqueous medium
;
_journal_name_full 'RSC Adv.'
_journal_paper_doi 10.1039/C5RA13478A
_journal_year 2015
_chemical_formula_sum 'C64 H66 N8 O4'
_chemical_formula_weight 1011.24
_chemical_name_common 'rhodamine-B-hydrazone of isophthalaldehyde '
_space_group_crystal_system orthorhombic
_space_group_IT_number 43
_space_group_name_Hall 'F 2 -2d'
_space_group_name_H-M_alt 'F d d 2'
_symmetry_space_group_name_Hall 'F 2 -2d'
_symmetry_space_group_name_H-M 'F d d 2'
_atom_sites_solution_hydrogens geom
_audit_creation_method SHELXL-2014/6
_audit_update_record
;
2015-05-29 deposited with the CCDC.
2015-08-18 downloaded from the CCDC.
;
_cell_angle_alpha 90
_cell_angle_beta 90
_cell_angle_gamma 90
_cell_formula_units_Z 16
_cell_length_a 20.2211(17)
_cell_length_b 95.380(9)
_cell_length_c 12.5142(10)
_cell_measurement_temperature 296(2)
_cell_volume 24136(4)
_computing_structure_refinement 'SHELXL-2014/6 (Sheldrick, 2014)'
_diffrn_ambient_temperature 296(2)
_diffrn_measured_fraction_theta_full 0.999
_diffrn_measured_fraction_theta_max 0.999
_diffrn_radiation_type MoK\a
_diffrn_radiation_wavelength 0.71073
_diffrn_reflns_av_R_equivalents 0.1007
_diffrn_reflns_av_unetI/netI 0.0686
_diffrn_reflns_Laue_measured_fraction_full 0.999
_diffrn_reflns_Laue_measured_fraction_max 0.999
_diffrn_reflns_limit_h_max 24
_diffrn_reflns_limit_h_min -24
_diffrn_reflns_limit_k_max 116
_diffrn_reflns_limit_k_min -116
_diffrn_reflns_limit_l_max 15
_diffrn_reflns_limit_l_min -14
_diffrn_reflns_number 75851
_diffrn_reflns_point_group_measured_fraction_full 0.995
_diffrn_reflns_point_group_measured_fraction_max 0.994
_diffrn_reflns_theta_full 25.242
_diffrn_reflns_theta_max 25.677
_diffrn_reflns_theta_min 1.926
_exptl_absorpt_coefficient_mu 0.071
_exptl_absorpt_correction_type none
_exptl_crystal_density_diffrn 1.113
_exptl_crystal_description needle
_exptl_crystal_F_000 8608
_refine_diff_density_max 0.228
_refine_diff_density_min -0.194
_refine_diff_density_rms 0.046
_refine_ls_abs_structure_details
;
 Flack x determined using 2678 quotients [(I+)-(I-)]/[(I+)+(I-)]
 (Parsons, Flack and Wagner, Acta Cryst. B69 (2013) 249-259).
;
_refine_ls_abs_structure_Flack 0.1(9)
_refine_ls_extinction_coef 0.00030(4)
_refine_ls_extinction_expression
;
Fc^*^=kFc[1+0.001xFc^2^\l^3^/sin(2\q)]^-1/4^
;
_refine_ls_extinction_method SHELXL
_refine_ls_goodness_of_fit_ref 1.063
_refine_ls_hydrogen_treatment constr
_refine_ls_matrix_type full
_refine_ls_number_parameters 693
_refine_ls_number_reflns 11411
_refine_ls_number_restraints 8
_refine_ls_restrained_S_all 1.064
_refine_ls_R_factor_all 0.1135
_refine_ls_R_factor_gt 0.0677
_refine_ls_shift/su_max 0.002
_refine_ls_shift/su_mean 0.000
_refine_ls_structure_factor_coef Fsqd
_refine_ls_weighting_details
;
w=1/[\s^2^(Fo^2^)+(0.0560P)^2^+39.2101P] where P=(Fo^2^+2Fc^2^)/3
;
_refine_ls_weighting_scheme calc
_refine_ls_wR_factor_gt 0.1474
_refine_ls_wR_factor_ref 0.1665
_reflns_Friedel_coverage 0.896
_reflns_Friedel_fraction_full 0.991
_reflns_Friedel_fraction_max 0.988
_reflns_number_gt 7333
_reflns_number_total 11411
_reflns_threshold_expression 'I > 2\s(I)'
_cod_data_source_file c5ra13478a2.cif
_cod_data_source_block PB37
_cod_depositor_comments
;
 Removing the '_publ_section_authors' data item since it was not found in the
 core CIF dictionary and the same information was already provided in the
 official bibliography data items. No information was lost by removing this
 data item.

 Antanas Vaitkus,
 2017-03-07
;
_cod_database_code 7221838
_shelx_space_group_comment
;
The symmetry employed for this shelxl refinement is uniquely defined
by the following loop, which should always be used as a source of
symmetry information in preference to the above space-group names.
They are only intended as comments.
;
_shelxl_version_number 2014/6

loop_
_space_group_symop_operation_xyz
'x, y, z'
'-x, -y, z'
'-x+1/4, y+1/4, z+1/4'
'x+3/4, -y+3/4, z+1/4'
'x, y+1/2, z+1/2'
'-x, -y+1/2, z+1/2'
'-x+1/4, y+3/4, z+3/4'
'x+3/4, -y+5/4, z+3/4'
'x+1/2, y, z+1/2'
'-x+1/2, -y, z+1/2'
'-x+3/4, y+1/4, z+3/4'
'x+5/4, -y+3/4, z+3/4'
'x+1/2, y+1/2, z'
'-x+1/2, -y+1/2, z'
'-x+3/4, y+3/4, z+1/4'
'x+5/4, -y+5/4, z+1/4'

loop_
_atom_site_label
_atom_site_type_symbol
_atom_site_fract_x
_atom_site_fract_y
_atom_site_fract_z
_atom_site_U_iso_or_equiv
_atom_site_adp_type
_atom_site_occupancy
_atom_site_site_symmetry_order
_atom_site_calc_flag
_atom_site_refinement_flags_posn
_atom_site_refinement_flags_adp
N1 N 0.2082(2) 0.11521(6) 0.2992(5) 0.0883(19) Uani 1 1 d . .
N2 N -0.2116(2) 0.07956(6) 0.1516(5) 0.0773(16) Uani 1 1 d . .
N3 N -0.03257(18) 0.09356(4) 0.5614(3) 0.0472(10) Uani 1 1 d . .
N4 N 0.0069(2) 0.08256(5) 0.5280(4) 0.0524(11) Uani 1 1 d . .
N5 N 0.5378(3) 0.05553(6) 0.5227(5) 0.0892(18) Uani 1 1 d . .
N6 N 0.2450(5) -0.01566(7) 0.2770(6) 0.130(3) Uani 1 1 d . .
N7 N 0.2390(2) 0.04814(5) 0.3217(4) 0.0601(12) Uani 1 1 d . .
N8 N 0.2770(2) 0.05016(5) 0.2307(4) 0.0567(12) Uani 1 1 d . .
O1 O 0.00231(15) 0.09043(4) 0.2859(3) 0.0544(9) Uani 1 1 d . .
O2 O -0.0165(2) 0.09380(5) 0.7445(3) 0.0763(13) Uani 1 1 d . .
O3 O 0.3884(3) 0.02132(4) 0.3828(4) 0.0924(16) Uani 1 1 d . .
O4 O 0.2197(2) 0.06660(5) 0.1305(4) 0.0930(15) Uani 1 1 d . .
C1 C 0.2320(4) 0.14050(8) 0.2918(8) 0.108(3) Uani 1 1 d . .
H1A H 0.2396 0.1402 0.2161 0.162 Uiso 1 1 calc R U
H1B H 0.2594 0.1476 0.3230 0.162 Uiso 1 1 calc R U
H1C H 0.1864 0.1426 0.3052 0.162 Uiso 1 1 calc R U
C2 C 0.2487(3) 0.12654(7) 0.3403(7) 0.090(2) Uani 1 1 d . .
H2A H 0.2948 0.1244 0.3263 0.108 Uiso 1 1 calc R U
H2B H 0.2429 0.1271 0.4171 0.108 Uiso 1 1 calc R U
C3 C 0.2390(3) 0.10603(8) 0.2192(6) 0.087(2) Uani 1 1 d . .
H3A H 0.2047 0.1019 0.1753 0.104 Uiso 1 1 calc R U
H3B H 0.2672 0.1116 0.1731 0.104 Uiso 1 1 calc R U
C4 C 0.2784(5) 0.09487(10) 0.2683(10) 0.141(4) Uani 1 1 d . .
H4A H 0.2500 0.0888 0.3092 0.211 Uiso 1 1 calc R U
H4B H 0.3111 0.0989 0.3144 0.211 Uiso 1 1 calc R U
H4C H 0.2999 0.0895 0.2134 0.211 Uiso 1 1 calc R U
C5 C 0.1448(3) 0.11301(6) 0.3359(5) 0.0630(16) Uani 1 1 d . .
C6 C 0.1188(3) 0.12133(7) 0.4190(5) 0.0682(18) Uani 1 1 d . .
H6 H 0.1441 0.1286 0.4464 0.082 Uiso 1 1 calc R U
C7 C 0.0576(3) 0.11892(6) 0.4601(5) 0.0553(14) Uani 1 1 d . .
H7 H 0.0427 0.1246 0.5157 0.066 Uiso 1 1 calc R U
C8 C 0.0165(2) 0.10835(5) 0.4226(4) 0.0459(12) Uani 1 1 d . .
C9 C 0.0407(2) 0.10056(5) 0.3375(4) 0.0473(13) Uani 1 1 d . .
C10 C 0.1034(3) 0.10218(6) 0.2961(5) 0.0566(14) Uani 1 1 d . .
H10 H 0.1185 0.0962 0.2425 0.068 Uiso 1 1 calc R U
C11 C -0.0482(2) 0.10415(5) 0.4748(4) 0.0455(12) Uani 1 1 d . .
C12 C -0.0925(2) 0.09793(5) 0.3902(4) 0.0446(12) Uani 1 1 d . .
C13 C -0.1614(2) 0.09865(5) 0.3947(5) 0.0511(13) Uani 1 1 d . .
H13 H -0.1813 0.1033 0.4516 0.061 Uiso 1 1 calc R U
C14 C -0.2011(2) 0.09261(6) 0.3165(5) 0.0551(14) Uani 1 1 d . .
H14 H -0.2468 0.0933 0.3221 0.066 Uiso 1 1 calc R U
C15 C -0.1730(3) 0.08553(6) 0.2293(5) 0.0533(14) Uani 1 1 d . .
C16 C -0.1039(3) 0.08496(6) 0.2246(5) 0.0522(13) Uani 1 1 d . .
H16 H -0.0836 0.0803 0.1682 0.063 Uiso 1 1 calc R U
C17 C -0.0654(2) 0.09122(5) 0.3025(4) 0.0454(12) Uani 1 1 d . .
C18 C -0.3092(4) 0.09258(11) 0.0934(9) 0.134(4) Uani 1 1 d . .
H18A H -0.2899 0.1010 0.1216 0.201 Uiso 1 1 calc R U
H18B H -0.3564 0.0930 0.1011 0.201 Uiso 1 1 calc R U
H18C H -0.2981 0.0917 0.0192 0.201 Uiso 1 1 calc R U
C19 C -0.2833(3) 0.08033(9) 0.1528(7) 0.094(2) Uani 1 1 d . .
H19A H -0.2984 0.0808 0.2262 0.113 Uiso 1 1 calc R U
H19B H -0.3012 0.0718 0.1215 0.113 Uiso 1 1 calc R U
C20 C -0.1838(3) 0.07188(7) 0.0599(5) 0.0762(19) Uani 1 1 d . .
H20A H -0.1421 0.0761 0.0392 0.091 Uiso 1 1 calc R U
H20B H -0.2139 0.0725 -0.0003 0.091 Uiso 1 1 calc R U
C21 C -0.1728(4) 0.05682(9) 0.0869(8) 0.108(3) Uani 1 1 d . .
H21A H -0.1392 0.0561 0.1407 0.163 Uiso 1 1 calc R U
H21B H -0.1590 0.0519 0.0240 0.163 Uiso 1 1 calc R U
H21C H -0.2132 0.0528 0.1133 0.163 Uiso 1 1 calc R U
C22 C -0.0766(2) 0.11573(5) 0.5412(4) 0.0455(13) Uani 1 1 d . .
C23 C -0.1061(3) 0.12789(6) 0.5098(5) 0.0546(14) Uani 1 1 d . .
H23 H -0.1153 0.1295 0.4380 0.065 Uiso 1 1 calc R U
C24 C -0.1225(3) 0.13795(6) 0.5874(6) 0.0663(17) Uani 1 1 d . .
H24 H -0.1432 0.1462 0.5670 0.080 Uiso 1 1 calc R U
C25 C -0.1081(3) 0.13564(7) 0.6927(6) 0.0697(18) Uani 1 1 d . .
H25 H -0.1177 0.1425 0.7430 0.084 Uiso 1 1 calc R U
C26 C -0.0795(3) 0.12314(6) 0.7253(5) 0.0661(16) Uani 1 1 d . .
H26 H -0.0705 0.1215 0.7971 0.079 Uiso 1 1 calc R U
C27 C -0.0649(2) 0.11322(6) 0.6488(4) 0.0497(13) Uani 1 1 d . .
C28 C -0.0360(3) 0.09933(6) 0.6634(5) 0.0584(15) Uani 1 1 d . .
C29 C 0.0190(2) 0.07247(6) 0.5921(5) 0.0576(14) Uani 1 1 d . .
H29 H -0.0013 0.0721 0.6588 0.069 Uiso 1 1 calc R U
C30 C 0.0655(3) 0.06148(6) 0.5585(5) 0.0566(14) Uani 1 1 d . .
C31 C 0.1021(3) 0.06296(6) 0.4633(5) 0.0555(14) Uani 1 1 d . .
H31 H 0.0943 0.0707 0.4196 0.067 Uiso 1 1 calc R U
C32 C 0.1488(3) 0.05333(6) 0.4336(5) 0.0599(15) Uani 1 1 d . .
C33 C 0.1567(3) 0.04139(7) 0.4976(7) 0.081(2) Uani 1 1 d . .
H33 H 0.1868 0.0345 0.4776 0.097 Uiso 1 1 calc R U
C34 C 0.1203(4) 0.03974(7) 0.5897(7) 0.090(2) Uani 1 1 d . .
H34 H 0.1262 0.0318 0.6312 0.108 Uiso 1 1 calc R U
C35 C 0.0756(3) 0.04974(7) 0.6210(6) 0.0754(19) Uani 1 1 d . .
H35 H 0.0521 0.0486 0.6843 0.091 Uiso 1 1 calc R U
C36 C 0.1889(3) 0.05581(6) 0.3371(5) 0.0602(15) Uani 1 1 d . .
H36 H 0.1777 0.0628 0.2888 0.072 Uiso 1 1 calc R U
C37 C 0.2658(3) 0.05821(7) 0.1407(5) 0.0670(17) Uani 1 1 d . .
C38 C 0.3185(3) 0.05478(6) 0.0659(5) 0.0657(16) Uani 1 1 d . .
C39 C 0.3323(4) 0.06015(8) -0.0351(6) 0.087(2) Uani 1 1 d . .
H39 H 0.3060 0.0671 -0.0654 0.105 Uiso 1 1 calc R U
C40 C 0.3868(5) 0.05481(9) -0.0894(6) 0.095(2) Uani 1 1 d . .
H40 H 0.3972 0.0582 -0.1570 0.114 Uiso 1 1 calc R U
C41 C 0.4251(4) 0.04470(9) -0.0448(6) 0.086(2) Uani 1 1 d . .
H41 H 0.4613 0.0413 -0.0828 0.103 Uiso 1 1 calc R U
C42 C 0.4121(3) 0.03931(7) 0.0542(5) 0.0742(18) Uani 1 1 d . .
H42 H 0.4388 0.0324 0.0832 0.089 Uiso 1 1 calc R U
C43 C 0.3584(3) 0.04440(6) 0.1101(5) 0.0591(15) Uani 1 1 d . .
C44 C 0.3355(3) 0.04060(6) 0.2226(4) 0.0530(14) Uani 1 1 d . .
C45 C 0.3865(3) 0.04450(6) 0.3050(4) 0.0521(13) Uani 1 1 d . .
C46 C 0.4130(3) 0.05820(6) 0.3091(5) 0.0589(15) Uani 1 1 d . .
H46 H 0.3974 0.0649 0.2618 0.071 Uiso 1 1 calc R U
C47 C 0.4609(3) 0.06179(6) 0.3808(5) 0.0618(15) Uani 1 1 d . .
H47 H 0.4761 0.0710 0.3828 0.074 Uiso 1 1 calc R U
C48 C 0.4879(3) 0.05186(7) 0.4516(5) 0.0688(17) Uani 1 1 d . .
C49 C 0.4608(3) 0.03829(7) 0.4484(5) 0.0704(18) Uani 1 1 d . .
H49 H 0.4766 0.0314 0.4946 0.085 Uiso 1 1 calc R U
C50 C 0.4104(3) 0.03503(6) 0.3764(5) 0.0639(16) Uani 1 1 d . .
C51 C 0.5295(6) 0.04501(15) 0.6961(8) 0.171(5) Uani 1 1 d . .
H51A H 0.5364 0.0536 0.7346 0.257 Uiso 1 1 calc R U
H51B H 0.5451 0.0373 0.7381 0.257 Uiso 1 1 calc R U
H51C H 0.4832 0.0438 0.6820 0.257 Uiso 1 1 calc R U
C52 C 0.5656(4) 0.04550(11) 0.5954(7) 0.116(3) Uani 1 1 d . .
H52A H 0.6114 0.0479 0.6094 0.139 Uiso 1 1 calc R U
H52B H 0.5648 0.0363 0.5626 0.139 Uiso 1 1 calc R U
C53 C 0.5637(4) 0.06982(8) 0.5239(7) 0.095(2) Uani 1 1 d . .
H53A H 0.5847 0.0716 0.5923 0.114 Uiso 1 1 calc R U
H53B H 0.5273 0.0764 0.5165 0.114 Uiso 1 1 calc R U
C54 C 0.6136(4) 0.07241(10) 0.4346(8) 0.122(3) Uani 1 1 d . .
H54A H 0.6516 0.0665 0.4453 0.183 Uiso 1 1 calc R U
H54B H 0.6270 0.0821 0.4354 0.183 Uiso 1 1 calc R U
H54C H 0.5937 0.0703 0.3670 0.183 Uiso 1 1 calc R U
C55 C 0.3150(3) 0.02560(5) 0.2350(4) 0.0528(14) Uani 1 1 d . .
C56 C 0.2679(4) 0.01972(7) 0.1680(6) 0.081(2) Uani 1 1 d . .
H56 H 0.2508 0.0252 0.1127 0.097 Uiso 1 1 calc R U
C57 C 0.2450(4) 0.00602(8) 0.1799(6) 0.099(3) Uani 1 1 d . .
H57 H 0.2136 0.0024 0.1331 0.119 Uiso 1 1 calc R U
C58 C 0.2697(4) -0.00217(7) 0.2626(6) 0.091(2) Uani 1 1 d . .
C59 C 0.3164(4) 0.00341(7) 0.3286(6) 0.089(2) Uani 1 1 d . .
H59 H 0.3334 -0.0020 0.3841 0.107 Uiso 1 1 calc R U
C60 C 0.3391(3) 0.01714(6) 0.3140(5) 0.0691(17) Uani 1 1 d . .
C61 C 0.3118(8) -0.03352(15) 0.3689(12) 0.203(7) Uani 1 1 d . .
H61A H 0.2955 -0.0422 0.3404 0.305 Uiso 1 1 calc R U
H61B H 0.3300 -0.0351 0.4387 0.305 Uiso 1 1 calc R U
H61C H 0.3454 -0.0298 0.3227 0.305 Uiso 1 1 calc R U
C62 C 0.2564(7) -0.02328(12) 0.3768(7) 0.150(5) Uani 1 1 d . .
H62A H 0.2163 -0.0282 0.3964 0.180 Uiso 1 1 calc R U
H62B H 0.2661 -0.0166 0.4331 0.180 Uiso 1 1 calc R U
C63 C 0.2011(9) -0.02176(11) 0.2005(12) 0.194(7) Uani 1 1 d D .
H63A H 0.2047 -0.0319 0.2038 0.233 Uiso 1 1 calc R U
H63B H 0.2138 -0.0188 0.1293 0.233 Uiso 1 1 calc R U
C64 C 0.1336(9) -0.0177(2) 0.2202(18) 0.284(12) Uani 1 1 d D U
H64A H 0.1054 -0.0220 0.1677 0.426 Uiso 1 1 calc R U
H64B H 0.1206 -0.0208 0.2902 0.426 Uiso 1 1 calc R U
H64C H 0.1297 -0.0077 0.2158 0.426 Uiso 1 1 calc R U

loop_
_atom_site_aniso_label
_atom_site_aniso_U_11
_atom_site_aniso_U_22
_atom_site_aniso_U_33
_atom_site_aniso_U_23
_atom_site_aniso_U_13
_atom_site_aniso_U_12
N1 0.058(3) 0.090(4) 0.117(5) -0.026(4) 0.030(3) -0.020(3)
N2 0.046(3) 0.108(4) 0.078(4) -0.036(3) -0.010(3) 0.000(3)
N3 0.041(2) 0.057(3) 0.043(3) -0.004(2) -0.002(2) 0.0008(19)
N4 0.047(2) 0.057(3) 0.053(3) 0.000(2) -0.005(2) 0.001(2)
N5 0.100(4) 0.090(4) 0.078(4) 0.016(3) -0.037(3) -0.022(3)
N6 0.212(8) 0.078(4) 0.100(6) 0.008(4) -0.033(5) -0.065(5)
N7 0.055(3) 0.067(3) 0.058(3) -0.002(3) -0.007(3) -0.005(2)
N8 0.053(3) 0.062(3) 0.055(3) 0.002(2) -0.011(2) -0.004(2)
O1 0.0369(18) 0.068(2) 0.058(2) -0.0163(19) 0.0021(17) -0.0078(17)
O2 0.093(3) 0.087(3) 0.048(3) 0.004(2) -0.010(2) 0.006(2)
O3 0.121(4) 0.066(3) 0.090(4) 0.025(3) -0.046(3) -0.019(3)
O4 0.091(3) 0.095(3) 0.094(4) 0.018(3) -0.027(3) 0.020(3)
C1 0.118(6) 0.078(5) 0.130(8) -0.023(5) 0.039(6) -0.014(4)
C2 0.057(4) 0.099(5) 0.113(6) -0.034(5) 0.025(4) -0.031(4)
C3 0.060(4) 0.102(5) 0.099(6) -0.020(5) 0.024(4) -0.017(4)
C4 0.138(8) 0.092(6) 0.192(11) 0.011(7) -0.001(8) -0.015(6)
C5 0.046(3) 0.067(4) 0.075(4) -0.003(3) 0.006(3) -0.010(3)
C6 0.049(3) 0.078(4) 0.077(5) -0.017(4) 0.008(3) -0.024(3)
C7 0.053(3) 0.062(3) 0.051(3) -0.013(3) 0.004(3) -0.010(3)
C8 0.038(3) 0.054(3) 0.046(3) -0.002(3) -0.004(2) -0.002(2)
C9 0.040(3) 0.053(3) 0.049(3) -0.003(3) -0.002(2) 0.001(2)
C10 0.046(3) 0.062(3) 0.061(4) -0.008(3) 0.012(3) -0.005(3)
C11 0.043(3) 0.051(3) 0.042(3) -0.007(3) -0.002(2) -0.002(2)
C12 0.036(3) 0.054(3) 0.044(3) -0.004(2) -0.003(2) -0.005(2)
C13 0.042(3) 0.053(3) 0.057(4) -0.007(3) 0.004(3) -0.004(2)
C14 0.036(3) 0.069(3) 0.061(4) -0.007(3) -0.009(3) -0.003(2)
C15 0.049(3) 0.057(3) 0.054(4) -0.005(3) -0.012(3) -0.003(2)
C16 0.049(3) 0.056(3) 0.052(3) -0.008(3) -0.001(3) 0.000(2)
C17 0.037(3) 0.051(3) 0.048(3) -0.007(3) 0.000(2) 0.000(2)
C18 0.114(7) 0.151(8) 0.138(9) -0.042(7) -0.045(6) 0.056(6)
C19 0.069(4) 0.124(6) 0.088(5) -0.034(5) -0.020(4) -0.014(4)
C20 0.063(4) 0.099(5) 0.067(4) -0.027(4) -0.011(3) -0.009(3)
C21 0.113(6) 0.104(6) 0.108(7) -0.018(5) -0.010(5) 0.002(5)
C22 0.032(2) 0.051(3) 0.053(4) -0.003(3) 0.003(2) -0.010(2)
C23 0.050(3) 0.056(3) 0.057(4) -0.004(3) 0.000(3) 0.001(3)
C24 0.063(4) 0.056(3) 0.081(5) -0.009(4) 0.010(3) -0.006(3)
C25 0.076(4) 0.067(4) 0.066(5) -0.018(3) 0.017(3) -0.003(3)
C26 0.074(4) 0.070(4) 0.054(4) -0.009(3) 0.013(3) -0.013(3)
C27 0.040(3) 0.064(3) 0.045(4) -0.006(3) 0.004(3) -0.001(2)
C28 0.059(3) 0.076(4) 0.040(4) 0.005(3) -0.003(3) -0.010(3)
C29 0.044(3) 0.071(4) 0.058(4) 0.006(3) -0.002(3) -0.003(3)
C30 0.052(3) 0.054(3) 0.065(4) 0.003(3) -0.007(3) -0.006(3)
C31 0.052(3) 0.060(3) 0.055(4) -0.004(3) -0.015(3) -0.003(3)
C32 0.051(3) 0.052(3) 0.077(4) -0.006(3) -0.011(3) 0.002(3)
C33 0.074(4) 0.069(4) 0.099(6) -0.002(4) -0.002(4) 0.017(3)
C34 0.099(5) 0.071(4) 0.099(6) 0.021(4) 0.018(5) 0.022(4)
C35 0.071(4) 0.074(4) 0.081(5) 0.012(4) 0.003(4) -0.003(3)
C36 0.055(3) 0.061(3) 0.064(4) 0.002(3) -0.014(3) 0.002(3)
C37 0.071(4) 0.066(4) 0.064(4) 0.013(3) -0.024(4) -0.012(3)
C38 0.080(4) 0.066(4) 0.051(4) 0.009(3) -0.014(3) -0.018(3)
C39 0.122(6) 0.087(5) 0.054(5) 0.019(4) -0.025(5) -0.019(5)
C40 0.132(7) 0.105(6) 0.048(4) 0.006(5) 0.014(5) -0.044(5)
C41 0.099(5) 0.106(6) 0.053(5) 0.002(4) 0.013(4) -0.027(5)
C42 0.077(4) 0.092(5) 0.054(4) 0.000(4) 0.001(4) -0.016(4)
C43 0.075(4) 0.056(3) 0.047(4) 0.003(3) -0.002(3) -0.018(3)
C44 0.055(3) 0.063(3) 0.040(3) -0.001(3) -0.002(3) -0.002(3)
C45 0.057(3) 0.059(3) 0.040(3) 0.001(3) -0.003(3) -0.002(3)
C46 0.056(3) 0.063(3) 0.058(4) 0.011(3) -0.010(3) -0.008(3)
C47 0.070(4) 0.058(3) 0.058(4) 0.005(3) -0.005(3) -0.010(3)
C48 0.061(4) 0.096(5) 0.050(4) 0.001(4) -0.008(3) -0.016(3)
C49 0.088(4) 0.067(4) 0.057(4) 0.010(3) -0.021(4) 0.001(3)
C50 0.073(4) 0.060(4) 0.058(4) 0.009(3) -0.010(3) -0.018(3)
C51 0.144(9) 0.269(15) 0.101(8) 0.052(9) -0.012(7) -0.092(9)
C52 0.102(6) 0.156(8) 0.090(6) 0.032(6) -0.032(5) -0.047(6)
C53 0.104(6) 0.094(5) 0.087(6) -0.005(4) -0.029(5) -0.026(4)
C54 0.102(6) 0.127(7) 0.138(8) 0.022(7) -0.005(6) -0.038(5)
C55 0.063(3) 0.054(3) 0.041(3) 0.001(3) -0.009(3) -0.013(3)
C56 0.096(5) 0.080(4) 0.068(4) 0.016(4) -0.025(4) -0.027(4)
C57 0.126(6) 0.094(5) 0.079(5) 0.009(5) -0.034(5) -0.048(5)
C58 0.141(7) 0.070(4) 0.062(5) 0.002(4) -0.013(5) -0.043(5)
C59 0.137(6) 0.066(4) 0.064(5) 0.010(4) -0.014(5) -0.029(4)
C60 0.083(4) 0.063(4) 0.061(4) 0.003(3) -0.010(4) -0.015(3)
C61 0.278(18) 0.173(12) 0.159(13) -0.005(11) -0.011(13) 0.050(13)
C62 0.258(15) 0.113(8) 0.077(7) 0.023(6) -0.003(8) -0.085(9)
C63 0.282(19) 0.110(8) 0.190(13) 0.030(8) -0.082(14) -0.120(11)
C64 0.225(17) 0.28(2) 0.34(3) 0.098(18) -0.073(19) -0.164(17)

loop_
_atom_type_symbol
_atom_type_description
_atom_type_scat_dispersion_real
_atom_type_scat_dispersion_imag
_atom_type_scat_source
C C 0.0033 0.0016 'International Tables Vol C Tables 4.2.6.8 and 6.1.1.4'
H H 0.0000 0.0000 'International Tables Vol C Tables 4.2.6.8 and 6.1.1.4'
N N 0.0061 0.0033 'International Tables Vol C Tables 4.2.6.8 and 6.1.1.4'
O O 0.0106 0.0060 'International Tables Vol C Tables 4.2.6.8 and 6.1.1.4'

loop_
_geom_angle_atom_site_label_1
_geom_angle_atom_site_label_2
_geom_angle_atom_site_label_3
_geom_angle
C5 N1 C2 121.3(5)
C5 N1 C3 122.0(5)
C2 N1 C3 116.6(5)
C15 N2 C19 122.7(5)
C15 N2 C20 122.9(5)
C19 N2 C20 114.5(5)
N4 N3 C28 127.2(4)
N4 N3 C11 114.2(4)
C28 N3 C11 112.5(4)
C29 N4 N3 119.5(5)
C48 N5 C52 121.5(6)
C48 N5 C53 120.1(6)
C52 N5 C53 118.4(6)
C58 N6 C63 120.8(8)
C58 N6 C62 120.9(7)
C63 N6 C62 117.8(7)
C36 N7 N8 119.2(5)
C37 N8 N7 131.0(5)
C37 N8 C44 114.4(5)
N7 N8 C44 114.1(4)
C17 O1 C9 116.2(4)
C60 O3 C50 118.1(5)
C2 C1 H1A 109.5
C2 C1 H1B 109.5
H1A C1 H1B 109.5
C2 C1 H1C 109.5
H1A C1 H1C 109.5
H1B C1 H1C 109.5
N1 C2 C1 113.0(7)
N1 C2 H2A 109.0
C1 C2 H2A 109.0
N1 C2 H2B 109.0
C1 C2 H2B 109.0
H2A C2 H2B 107.8
C4 C3 N1 112.3(8)
C4 C3 H3A 109.2
N1 C3 H3A 109.2
C4 C3 H3B 109.2
N1 C3 H3B 109.2
H3A C3 H3B 107.9
C3 C4 H4A 109.5
C3 C4 H4B 109.5
H4A C4 H4B 109.5
C3 C4 H4C 109.5
H4A C4 H4C 109.5
H4B C4 H4C 109.5
N1 C5 C6 120.5(5)
N1 C5 C10 122.8(6)
C6 C5 C10 116.7(5)
C7 C6 C5 121.6(5)
C7 C6 H6 119.2
C5 C6 H6 119.2
C6 C7 C8 122.7(5)
C6 C7 H7 118.7
C8 C7 H7 118.7
C9 C8 C7 115.9(5)
C9 C8 C11 119.6(4)
C7 C8 C11 124.2(5)
C10 C9 C8 123.5(5)
C10 C9 O1 114.5(5)
C8 C9 O1 121.9(4)
C9 C10 C5 119.4(5)
C9 C10 H10 120.3
C5 C10 H10 120.3
C22 C11 C12 116.9(4)
C22 C11 N3 100.1(4)
C12 C11 N3 111.3(4)
C22 C11 C8 112.0(4)
C12 C11 C8 108.3(4)
N3 C11 C8 107.7(4)
C17 C12 C13 116.7(5)
C17 C12 C11 120.2(4)
C13 C12 C11 123.0(5)
C14 C13 C12 121.8(5)
C14 C13 H13 119.1
C12 C13 H13 119.1
C13 C14 C15 120.9(5)
C13 C14 H14 119.6
C15 C14 H14 119.6
N2 C15 C16 121.4(5)
N2 C15 C14 121.5(5)
C16 C15 C14 117.1(5)
C17 C16 C15 121.0(5)
C17 C16 H16 119.5
C15 C16 H16 119.5
C16 C17 C12 122.4(4)
C16 C17 O1 115.3(4)
C12 C17 O1 122.3(4)
C19 C18 H18A 109.5
C19 C18 H18B 109.5
H18A C18 H18B 109.5
C19 C18 H18C 109.5
H18A C18 H18C 109.5
H18B C18 H18C 109.5
N2 C19 C18 112.8(7)
N2 C19 H19A 109.0
C18 C19 H19A 109.0
N2 C19 H19B 109.0
C18 C19 H19B 109.0
H19A C19 H19B 107.8
N2 C20 C21 111.1(7)
N2 C20 H20A 109.4
C21 C20 H20A 109.4
N2 C20 H20B 109.4
C21 C20 H20B 109.4
H20A C20 H20B 108.0
C20 C21 H21A 109.5
C20 C21 H21B 109.5
H21A C21 H21B 109.5
C20 C21 H21C 109.5
H21A C21 H21C 109.5
H21B C21 H21C 109.5
C23 C22 C27 120.1(5)
C23 C22 C11 129.5(5)
C27 C22 C11 110.2(5)
C22 C23 C24 119.0(6)
C22 C23 H23 120.5
C24 C23 H23 120.5
C25 C24 C23 120.4(6)
C25 C24 H24 119.8
C23 C24 H24 119.8
C24 C25 C26 120.7(6)
C24 C25 H25 119.6
C26 C25 H25 119.6
C27 C26 C25 118.4(6)
C27 C26 H26 120.8
C25 C26 H26 120.8
C26 C27 C22 121.2(5)
C26 C27 C28 128.5(6)
C22 C27 C28 110.3(5)
O2 C28 N3 125.5(6)
O2 C28 C27 129.2(6)
N3 C28 C27 105.3(5)
N4 C29 C30 118.7(6)
N4 C29 H29 120.7
C30 C29 H29 120.7
C35 C30 C31 118.8(6)
C35 C30 C29 120.7(6)
C31 C30 C29 120.4(5)
C32 C31 C30 121.6(6)
C32 C31 H31 119.2
C30 C31 H31 119.2
C31 C32 C33 117.9(6)
C31 C32 C36 119.6(5)
C33 C32 C36 122.4(5)
C34 C33 C32 120.7(6)
C34 C33 H33 119.6
C32 C33 H33 119.6
C35 C34 C33 120.8(7)
C35 C34 H34 119.6
C33 C34 H34 119.6
C34 C35 C30 120.0(7)
C34 C35 H35 120.0
C30 C35 H35 120.0
N7 C36 C32 118.3(6)
N7 C36 H36 120.9
C32 C36 H36 120.9
O4 C37 N8 124.6(7)
O4 C37 C38 129.1(6)
N8 C37 C38 106.2(5)
C39 C38 C43 120.3(7)
C39 C38 C37 130.5(7)
C43 C38 C37 109.2(5)
C40 C39 C38 117.9(7)
C40 C39 H39 121.0
C38 C39 H39 121.0
C41 C40 C39 120.8(7)
C41 C40 H40 119.6
C39 C40 H40 119.6
C40 C41 C42 122.1(8)
C40 C41 H41 119.0
C42 C41 H41 119.0
C41 C42 C43 118.5(7)
C41 C42 H42 120.7
C43 C42 H42 120.7
C42 C43 C38 120.4(6)
C42 C43 C44 128.5(6)
C38 C43 C44 111.1(5)
C55 C44 N8 110.8(4)
C55 C44 C45 110.8(5)
N8 C44 C45 110.1(4)
C55 C44 C43 114.0(5)
N8 C44 C43 99.0(5)
C45 C44 C43 111.5(4)
C50 C45 C46 117.0(5)
C50 C45 C44 122.0(5)
C46 C45 C44 120.9(5)
C47 C46 C45 121.8(5)
C47 C46 H46 119.1
C45 C46 H46 119.1
C46 C47 C48 121.4(5)
C46 C47 H47 119.3
C48 C47 H47 119.3
N5 C48 C49 122.2(6)
N5 C48 C47 121.0(6)
C49 C48 C47 116.8(5)
C50 C49 C48 120.5(6)
C50 C49 H49 119.7
C48 C49 H49 119.7
C45 C50 O3 123.4(5)
C45 C50 C49 122.4(5)
O3 C50 C49 114.1(5)
C52 C51 H51A 109.5
C52 C51 H51B 109.5
H51A C51 H51B 109.5
C52 C51 H51C 109.5
H51A C51 H51C 109.5
H51B C51 H51C 109.5
N5 C52 C51 111.9(9)
N5 C52 H52A 109.2
C51 C52 H52A 109.2
N5 C52 H52B 109.2
C51 C52 H52B 109.2
H52A C52 H52B 107.9
N5 C53 C54 112.4(7)
N5 C53 H53A 109.1
C54 C53 H53A 109.1
N5 C53 H53B 109.1
C54 C53 H53B 109.1
H53A C53 H53B 107.9
C53 C54 H54A 109.5
C53 C54 H54B 109.5
H54A C54 H54B 109.5
C53 C54 H54C 109.5
H54A C54 H54C 109.5
H54B C54 H54C 109.5
C60 C55 C56 116.3(5)
C60 C55 C44 122.8(5)
C56 C55 C44 120.9(5)
C55 C56 C57 122.8(6)
C55 C56 H56 118.6
C57 C56 H56 118.6
C58 C57 C56 119.2(7)
C58 C57 H57 120.4
C56 C57 H57 120.4
C59 C58 C57 118.8(6)
C59 C58 N6 122.1(7)
C57 C58 N6 119.2(7)
C58 C59 C60 120.8(7)
C58 C59 H59 119.6
C60 C59 H59 119.6
C55 C60 O3 122.6(5)
C55 C60 C59 122.1(6)
O3 C60 C59 115.3(6)
C62 C61 H61A 109.5
C62 C61 H61B 109.5
H61A C61 H61B 109.5
C62 C61 H61C 109.5
H61A C61 H61C 109.5
H61B C61 H61C 109.5
N6 C62 C61 112.8(11)
N6 C62 H62A 109.0
C61 C62 H62A 109.0
N6 C62 H62B 109.0
C61 C62 H62B 109.0
H62A C62 H62B 107.8
N6 C63 C64 111.4(15)
N6 C63 H63A 109.3
C64 C63 H63A 109.3
N6 C63 H63B 109.3
C64 C63 H63B 109.3
H63A C63 H63B 108.0
C63 C64 H64A 109.5
C63 C64 H64B 109.5
H64A C64 H64B 109.5
C63 C64 H64C 109.5
H64A C64 H64C 109.5
H64B C64 H64C 109.5

loop_
_geom_bond_atom_site_label_1
_geom_bond_atom_site_label_2
_geom_bond_distance
N1 C5 1.379(7)
N1 C2 1.449(8)
N1 C3 1.468(9)
N2 C15 1.371(7)
N2 C19 1.452(8)
N2 C20 1.473(8)
N3 N4 1.383(6)
N3 C28 1.393(7)
N3 C11 1.515(7)
N4 C29 1.276(7)
N5 C48 1.390(8)
N5 C52 1.435(10)
N5 C53 1.461(9)
N6 C58 1.392(9)
N6 C63 1.430(13)
N6 C62 1.462(11)
N7 C36 1.264(7)
N7 N8 1.387(7)
N8 C37 1.381(8)
N8 C44 1.498(7)
O1 C17 1.387(5)
O1 C9 1.397(6)
O2 C28 1.210(7)
O3 C60 1.377(7)
O3 C50 1.384(7)
O4 C37 1.235(7)
C1 C2 1.502(11)
C1 H1A 0.9600
C1 H1B 0.9600
C1 H1C 0.9600
C2 H2A 0.9700
C2 H2B 0.9700
C3 C4 1.465(12)
C3 H3A 0.9700
C3 H3B 0.9700
C4 H4A 0.9600
C4 H4B 0.9600
C4 H4C 0.9600
C5 C6 1.410(8)
C5 C10 1.419(8)
C6 C7 1.359(7)
C6 H6 0.9300
C7 C8 1.389(7)
C7 H7 0.9300
C8 C9 1.388(7)
C8 C11 1.516(7)
C9 C10 1.379(7)
C10 H10 0.9300
C11 C22 1.497(7)
C11 C12 1.508(7)
C12 C17 1.384(7)
C12 C13 1.395(6)
C13 C14 1.391(7)
C13 H13 0.9300
C14 C15 1.403(8)
C14 H14 0.9300
C15 C16 1.399(7)
C16 C17 1.383(7)
C16 H16 0.9300
C18 C19 1.480(12)
C18 H18A 0.9600
C18 H18B 0.9600
C18 H18C 0.9600
C19 H19A 0.9700
C19 H19B 0.9700
C20 C21 1.491(10)
C20 H20A 0.9700
C20 H20B 0.9700
C21 H21A 0.9600
C21 H21B 0.9600
C21 H21C 0.9600
C22 C23 1.363(7)
C22 C27 1.388(8)
C23 C24 1.405(8)
C23 H23 0.9300
C24 C25 1.367(9)
C24 H24 0.9300
C25 C26 1.386(9)
C25 H25 0.9300
C26 C27 1.378(8)
C26 H26 0.9300
C27 C28 1.459(8)
C29 C30 1.471(8)
C29 H29 0.9300
C30 C35 1.381(8)
C30 C31 1.410(8)
C31 C32 1.368(8)
C31 H31 0.9300
C32 C33 1.401(9)
C32 C36 1.475(9)
C33 C34 1.375(10)
C33 H33 0.9300
C34 C35 1.371(9)
C34 H34 0.9300
C35 H35 0.9300
C36 H36 0.9300
C37 C38 1.456(9)
C38 C39 1.392(9)
C38 C43 1.392(8)
C39 C40 1.391(11)
C39 H39 0.9300
C40 C41 1.355(11)
C40 H40 0.9300
C41 C42 1.367(9)
C41 H41 0.9300
C42 C43 1.379(8)
C42 H42 0.9300
C43 C44 1.526(8)
C44 C55 1.498(7)
C44 C45 1.504(7)
C45 C50 1.360(8)
C45 C46 1.413(8)
C46 C47 1.363(8)
C46 H46 0.9300
C47 C48 1.407(8)
C47 H47 0.9300
C48 C49 1.406(9)
C49 C50 1.395(8)
C49 H49 0.9300
C51 C52 1.457(13)
C51 H51A 0.9600
C51 H51B 0.9600
C51 H51C 0.9600
C52 H52A 0.9700
C52 H52B 0.9700
C53 C54 1.526(12)
C53 H53A 0.9700
C53 H53B 0.9700
C54 H54A 0.9600
C54 H54B 0.9600
C54 H54C 0.9600
C55 C60 1.365(8)
C55 C56 1.388(8)
C56 C57 1.394(9)
C56 H56 0.9300
C57 C58 1.390(10)
C57 H57 0.9300
C58 C59 1.362(10)
C59 C60 1.400(8)
C59 H59 0.9300
C61 C62 1.490(16)
C61 H61A 0.9600
C61 H61B 0.9600
C61 H61C 0.9600
C62 H62A 0.9700
C62 H62B 0.9700
C63 C64 1.439(19)
C63 H63A 0.9700
C63 H63B 0.9700
C64 H64A 0.9600
C64 H64B 0.9600
C64 H64C 0.9600
